data_4508449
loop_
_publ_author_name
'Gomez, Germ E.'
'Bernini, Mar C.'
'Brusau, Elena V.'
'Narda, Griselda E.'
'Massad, Walter A.'
'Labrador, Ana'

_publ_section_title
;
 Two Sets of Metal Organic Frameworks along the Lanthanide Series
 Constructed by 2,3-Dimethylsuccinate: Structures, Topologies, and Strong
 Emission without Ligand Sensitization
;
_journal_issue 12
_journal_name_full 'Crystal Growth &amp; Design'
_journal_page_first 5249
_journal_paper_doi 10.1021/cg401006d
_journal_volume 13
_journal_year 2013
_chemical_formula_sum 'C18 H26 O14 Sm2'
_chemical_formula_weight 767.09
_chemical_name_systematic
; 
 ? 
;
_space_group_IT_number 2
_symmetry_cell_setting triclinic
_symmetry_space_group_name_Hall '-P 1'
_symmetry_space_group_name_H-M 'P -1'
_atom_sites_solution_hydrogens geom
_atom_sites_solution_primary direct
_atom_sites_solution_secondary difmap
_audit_creation_method SHELXL-97
_cell_angle_alpha 117.50(3)
_cell_angle_beta 93.64(3)
_cell_angle_gamma 90.02(3)
_cell_formula_units_Z 2
_cell_length_a 8.2220(16)
_cell_length_b 12.342(3)
_cell_length_c 12.768(3)
_cell_measurement_temperature 293(2)
_cell_volume 1146.3(5)
_computing_cell_refinement 'HKL2000 (Otwinowski &amp; Minor, 1997)'
_computing_data_collection 'MxCube (ESRF, 2006)'
_computing_data_reduction 'HKL2000 (Otwinowski &amp; Minor, 1997)'
_computing_molecular_graphics 'Bruker SHELXTL'
_computing_publication_material 'Bruker SHELXTL'
_computing_structure_refinement 'SHELXL-97 (Sheldrick, 1997)'
_computing_structure_solution 'SHELXS-97 (Sheldrick, 1990)'
_diffrn_detector_area_resol_mean 9.6
_diffrn_measured_fraction_theta_full 0.916
_diffrn_measured_fraction_theta_max 0.916
_diffrn_measurement_device_type 'Single-axis HUBER diffractometer'
_diffrn_measurement_method 'CCD rotation images, thick slices'
_diffrn_radiation_monochromator 'Si 111'
_diffrn_radiation_source 'ESRF-CRG BM16'
_diffrn_radiation_type synchrotron
_diffrn_radiation_wavelength 0.7378
_diffrn_reflns_av_R_equivalents 0.0000
_diffrn_reflns_av_sigmaI/netI 0.0538
_diffrn_reflns_limit_h_max 0
_diffrn_reflns_limit_h_min -10
_diffrn_reflns_limit_k_max 16
_diffrn_reflns_limit_k_min -16
_diffrn_reflns_limit_l_max 17
_diffrn_reflns_limit_l_min -16
_diffrn_reflns_number 5203
_diffrn_reflns_theta_full 28.28
_diffrn_reflns_theta_max 28.28
_diffrn_reflns_theta_min 2.48
_exptl_absorpt_coefficient_mu 5.143
_exptl_absorpt_correction_T_max 0.9041
_exptl_absorpt_correction_T_min 0.6837
_exptl_absorpt_correction_type none
_exptl_crystal_colour colourless
_exptl_crystal_density_diffrn 2.222
_exptl_crystal_density_method 'not measured'
_exptl_crystal_description prismatic
_exptl_crystal_F_000 740
_exptl_crystal_size_max 0.08
_exptl_crystal_size_mid 0.02
_exptl_crystal_size_min 0.02
_refine_diff_density_max 7.489
_refine_diff_density_min -5.795
_refine_diff_density_rms 0.401
_refine_ls_extinction_method none
_refine_ls_goodness_of_fit_ref 1.063
_refine_ls_hydrogen_treatment mixed
_refine_ls_matrix_type full
_refine_ls_number_parameters 325
_refine_ls_number_reflns 5203
_refine_ls_number_restraints 268
_refine_ls_restrained_S_all 1.038
_refine_ls_R_factor_all 0.0902
_refine_ls_R_factor_gt 0.0853
_refine_ls_shift/su_max 0.046
_refine_ls_shift/su_mean 0.001
_refine_ls_structure_factor_coef Fsqd
_refine_ls_weighting_details 'calc w=1/[\s^2^(Fo^2^)+(0.1723P)^2^+17.4540P] where P=(Fo^2^+2Fc^2^)/3'
_refine_ls_weighting_scheme calc
_refine_ls_wR_factor_gt 0.2485
_refine_ls_wR_factor_ref 0.2553
_reflns_number_gt 4569
_reflns_number_total 5203
_reflns_threshold_expression >2sigma(I)
_cod_data_source_file cg401006d_si_004.cif
_cod_data_source_block Smdms_compound
_cod_depositor_comments
;
The following automatic conversions were performed:

'_symmetry_cell_setting' value 'Triclinic' changed to 'triclinic'
according to /home/saulius/struct/CIF-dictionaries/cif_core.dic
dictionary named 'cif_core.dic' version 2.4.2 from 2011-04-26.

Automatic conversion script
Id: cif_fix_values 1891 2012-01-12 08:04:46Z andrius 
;
_cod_original_cell_volume 1146.3(4)
_cod_original_sg_symbol_H-M P-1
_cod_database_code 4508449

loop_
_symmetry_equiv_pos_as_xyz
'x, y, z'
'-x, -y, -z'

loop_
_atom_site_label
_atom_site_type_symbol
_atom_site_fract_x
_atom_site_fract_y
_atom_site_fract_z
_atom_site_U_iso_or_equiv
_atom_site_adp_type
_atom_site_occupancy
_atom_site_symmetry_multiplicity
_atom_site_calc_flag
_atom_site_refinement_flags
H13 H 0.401(14) 0.513(10) -0.062(9) 0.02(2) Uiso 1 1 d .
O7 O 0.0397(11) 0.4879(11) -0.1706(9) 0.057(3) Uani 1 1 d U
O8 O 0.2463(11) 0.3820(9) -0.2573(8) 0.046(2) Uani 1 1 d U
C10 C 0.1857(15) 0.4615(14) -0.1649(12) 0.048(3) Uani 1 1 d U
C9 C 0.2768(17) 0.4977(15) -0.0430(13) 0.051(3) Uani 1 1 d U
O3 O 0.7361(11) 1.2158(8) 0.4992(8) 0.0378(18) Uani 1 1 d U
O4 O 0.5052(9) 1.1176(8) 0.4111(8) 0.0368(18) Uani 1 1 d U
C4 C 0.6579(13) 1.1313(11) 0.4088(10) 0.032(2) Uani 1 1 d U
H8 H 0.6795 1.0729 0.4397 0.039 Uiso 1 1 calc R
C3 C 0.7438(14) 1.0522(11) 0.2983(10) 0.034(2) Uani 1 1 d U
O11 O 0.7820(10) 0.4926(8) 0.6094(9) 0.041(2) Uani 1 1 d U
O12 O 0.5207(10) 0.4578(8) 0.6254(10) 0.047(2) Uani 1 1 d U
C16 C 0.6394(14) 0.5270(11) 0.6346(11) 0.035(2) Uani 1 1 d U
C15 C 0.6021(13) 0.6619(11) 0.6743(11) 0.033(2) Uani 1 1 d U
O2 O 0.7167(10) 0.8894(8) 0.3922(8) 0.0406(18) Uani 1 1 d U
Sm1 Sm 0.53173(6) 0.73308(5) 0.37844(5) 0.0281(2) Uani 1 1 d U
Sm2 Sm 1.03127(6) 0.65099(5) 0.37814(5) 0.0282(2) Uani 1 1 d U
O1 O 0.9789(11) 0.8405(9) 0.3784(10) 0.046(2) Uani 1 1 d U
O9 O 0.7640(10) 0.7150(9) 0.4998(8) 0.0384(16) Uani 1 1 d U
O1W O 0.3718(11) 0.8994(9) 0.3680(9) 0.045(2) Uani 1 1 d U
O6 O 0.2495(11) 0.6530(9) 0.2577(8) 0.045(2) Uani 1 1 d U
O10 O 0.9940(9) 0.7011(8) 0.5880(8) 0.0379(17) Uani 1 1 d U
C1 C 0.8592(13) 0.8983(12) 0.3672(12) 0.037(2) Uani 1 1 d U
C13 C 0.8417(12) 0.7178(10) 0.5899(10) 0.0297(19) Uani 1 1 d U
O5 O 0.4606(11) 0.6727(11) 0.1727(8) 0.053(2) Uani 1 1 d U
C7 C 0.3122(15) 0.6462(16) 0.1667(12) 0.049(3) Uani 1 1 d U
C2 C 0.8946(13) 0.9939(11) 0.3237(11) 0.036(2) Uani 1 1 d U
H2 H 0.9602 1.0602 0.3882 0.043 Uiso 1 1 calc R
O2W O 0.8696(12) 0.4744(9) 0.3661(10) 0.045(2) Uani 1 1 d DU
C11 C 0.255(2) 0.3990(16) 0.0022(14) 0.055(3) Uani 1 1 d U
H14A H 0.2932 0.3221 -0.0545 0.083 Uiso 1 1 calc R
H14B H 0.1413 0.3901 0.0117 0.083 Uiso 1 1 calc R
H14C H 0.3160 0.4252 0.0769 0.083 Uiso 1 1 calc R
C5 C 1.0023(18) 0.9380(15) 0.2180(14) 0.054(3) Uani 1 1 d U
H9A H 0.9356 0.8879 0.1471 0.082 Uiso 1 1 calc R
H9B H 1.0830 0.8890 0.2318 0.082 Uiso 1 1 calc R
H9C H 1.0553 1.0023 0.2092 0.082 Uiso 1 1 calc R
C12 C 0.2472(18) 0.7155(15) 0.0026(16) 0.056(3) Uani 1 1 d U
H12A H 0.2103 0.7931 0.0592 0.084 Uiso 1 1 calc R
H12B H 0.1869 0.6902 -0.0722 0.084 Uiso 1 1 calc R
H12C H 0.3612 0.7226 -0.0064 0.084 Uiso 1 1 calc R
C6 C 0.6320(17) 0.9637(15) 0.1946(12) 0.051(3) Uani 1 1 d U
H10A H 0.5937 0.8998 0.2108 0.077 Uiso 1 1 calc R
H10B H 0.6909 0.9287 0.1244 0.077 Uiso 1 1 calc R
H10C H 0.5408 1.0064 0.1830 0.077 Uiso 1 1 calc R
C8 C 0.2191(17) 0.6149(15) 0.0486(12) 0.051(3) Uani 1 1 d U
H11 H 0.1024 0.6063 0.0557 0.061 Uiso 1 1 calc R
H30 H 0.5368 0.6686 0.6093 0.061 Uiso 1 1 d R
C14 C 0.7570(13) 0.7464(11) 0.7008(10) 0.035(2) Uani 1 1 d U
H33 H 0.7136 0.8277 0.7239 0.042 Uiso 1 1 calc R
C18 C 0.8692(17) 0.7631(16) 0.8062(12) 0.052(3) Uani 1 1 d U
H34A H 0.8553 0.6943 0.8211 0.078 Uiso 1 1 calc R
H34B H 0.8433 0.8365 0.8745 0.078 Uiso 1 1 calc R
H34C H 0.9803 0.7689 0.7898 0.078 Uiso 1 1 calc R
C17 C 0.4966(18) 0.7080(15) 0.7787(14) 0.056(4) Uani 1 1 d U
H32A H 0.5535 0.7007 0.8431 0.083 Uiso 1 1 calc R
H32B H 0.3965 0.6602 0.7560 0.083 Uiso 1 1 calc R
H32C H 0.4732 0.7921 0.8031 0.083 Uiso 1 1 calc R
H1 H 0.89(2) 0.402(19) 0.377(16) 0.08(6) Uiso 1 1 d .
H101 H 0.767(13) 0.49(3) 0.39(2) 0.14(11) Uiso 1 1 d D

loop_
_atom_site_aniso_label
_atom_site_aniso_U_11
_atom_site_aniso_U_22
_atom_site_aniso_U_33
_atom_site_aniso_U_23
_atom_site_aniso_U_13
_atom_site_aniso_U_12
O7 0.016(4) 0.087(8) 0.048(5) 0.014(5) 0.005(3) 0.003(4)
O8 0.026(4) 0.055(5) 0.048(4) 0.016(4) 0.004(3) 0.006(4)
C10 0.017(5) 0.060(8) 0.052(5) 0.012(5) 0.004(4) -0.002(5)
C9 0.027(6) 0.062(7) 0.052(5) 0.016(5) 0.002(4) -0.002(6)
O3 0.026(4) 0.035(4) 0.047(4) 0.014(3) 0.005(3) -0.003(3)
O4 0.012(3) 0.041(4) 0.051(5) 0.016(4) 0.003(3) 0.003(3)
C4 0.017(4) 0.036(5) 0.042(5) 0.017(4) 0.000(3) 0.000(4)
C3 0.021(4) 0.039(5) 0.042(5) 0.018(4) 0.006(4) -0.002(4)
O11 0.017(4) 0.042(4) 0.070(6) 0.029(4) 0.009(3) 0.005(3)
O12 0.017(4) 0.037(4) 0.092(7) 0.034(5) 0.007(4) -0.001(4)
C16 0.016(4) 0.037(5) 0.055(6) 0.024(5) 0.003(4) -0.002(4)
C15 0.016(4) 0.036(5) 0.051(6) 0.023(5) 0.007(4) 0.002(4)
O2 0.019(3) 0.044(4) 0.063(5) 0.028(4) 0.010(3) -0.002(3)
Sm1 0.0084(3) 0.0323(3) 0.0417(4) 0.0155(2) 0.0024(2) 0.0005(2)
Sm2 0.0081(3) 0.0323(3) 0.0423(4) 0.0157(2) 0.0023(2) -0.0003(2)
O1 0.020(4) 0.047(5) 0.082(6) 0.040(5) 0.004(4) 0.003(3)
O9 0.021(3) 0.048(4) 0.045(4) 0.020(3) 0.003(3) 0.002(3)
O1W 0.022(4) 0.046(4) 0.074(6) 0.034(4) 0.006(4) 0.007(3)
O6 0.027(4) 0.055(5) 0.044(4) 0.016(4) 0.001(3) -0.008(4)
O10 0.012(3) 0.054(5) 0.051(4) 0.028(4) 0.004(3) -0.005(3)
C1 0.008(4) 0.041(5) 0.061(7) 0.024(5) 0.003(4) 0.003(4)
C13 0.013(4) 0.032(5) 0.044(4) 0.018(4) 0.003(3) 0.003(4)
O5 0.018(4) 0.089(7) 0.044(4) 0.024(4) 0.003(3) 0.000(4)
C7 0.016(4) 0.081(8) 0.041(4) 0.018(5) 0.005(3) 0.000(5)
C2 0.015(4) 0.037(5) 0.055(6) 0.020(4) 0.008(4) 0.000(4)
O2W 0.023(4) 0.040(4) 0.073(6) 0.029(4) 0.006(4) 0.000(4)
C11 0.038(8) 0.067(8) 0.050(7) 0.018(6) 0.007(6) -0.002(7)
C5 0.033(7) 0.064(9) 0.074(9) 0.036(7) 0.024(6) 0.016(6)
C12 0.030(7) 0.060(8) 0.080(10) 0.034(7) 0.011(6) 0.005(6)
C6 0.035(6) 0.061(8) 0.043(6) 0.012(5) -0.004(5) 0.004(6)
C8 0.026(6) 0.075(7) 0.042(5) 0.019(5) 0.000(4) -0.005(6)
C14 0.017(4) 0.039(5) 0.046(5) 0.017(5) 0.005(3) -0.003(4)
C18 0.034(6) 0.075(10) 0.043(6) 0.024(6) 0.000(5) 0.002(6)
C17 0.036(7) 0.059(8) 0.068(9) 0.023(7) 0.026(6) 0.003(6)

loop_
_atom_type_symbol
_atom_type_description
_atom_type_scat_dispersion_real
_atom_type_scat_dispersion_imag
_atom_type_scat_source
C C 0.0033 0.0016 'International Tables Vol C Tables 4.2.6.8 and 6.1.1.4'
H H 0.0000 0.0000 'International Tables Vol C Tables 4.2.6.8 and 6.1.1.4'
O O 0.0106 0.0060 'International Tables Vol C Tables 4.2.6.8 and 6.1.1.4'
Sm Sm -0.1638 3.4418 'International Tables Vol C Tables 4.2.6.8 and 6.1.1.4'

loop_
_geom_angle_atom_site_label_1
_geom_angle_atom_site_label_2
_geom_angle_atom_site_label_3
_geom_angle
_geom_angle_site_symmetry_1
_geom_angle_site_symmetry_3
C10 O7 Sm2 98.9(8) . 2_665
C10 O8 Sm1 155.3(9) . 2_665
C10 O8 Sm2 90.7(8) . 2_665
Sm1 O8 Sm2 113.5(3) 2_665 2_665
O7 C10 O8 119.3(12) . .
O7 C10 C9 119.9(12) . .
O8 C10 C9 118.8(13) . .
O7 C10 Sm2 55.9(7) . 2_665
O8 C10 Sm2 63.4(7) . 2_665
C9 C10 Sm2 164.7(11) . 2_665
C8 C9 C10 111.0(14) . .
C8 C9 C11 107.3(13) . .
C10 C9 C11 113.2(13) . .
C4 O3 Sm2 158.3(8) . 2_776
C4 O3 Sm1 90.9(7) . 2_676
Sm2 O3 Sm1 110.7(3) 2_776 2_676
C4 O4 Sm1 99.9(7) . 2_676
O4 C4 O3 118.9(10) . .
O4 C4 C3 120.4(10) . .
O3 C4 C3 120.7(10) . .
O4 C4 Sm1 55.3(6) . 2_676
O3 C4 Sm1 63.9(6) . 2_676
C3 C4 Sm1 174.7(7) . 2_676
C4 C3 C6 114.5(10) . .
C4 C3 C2 112.8(10) . .
C6 C3 C2 113.9(11) . .
C16 O11 Sm2 139.4(8) . 2_766
C16 O12 Sm1 139.8(8) . 2_666
O11 C16 O12 124.8(11) . .
O11 C16 C15 118.7(9) . .
O12 C16 C15 116.4(10) . .
C17 C15 C16 109.7(10) . .
C17 C15 C14 111.8(10) . .
C16 C15 C14 114.0(9) . .
C1 O2 Sm1 138.2(9) . .
O12 Sm1 O2 151.1(3) 2_666 .
O12 Sm1 O5 98.2(4) 2_666 .
O2 Sm1 O5 91.3(4) . .
O12 Sm1 O9 76.6(3) 2_666 .
O2 Sm1 O9 78.1(3) . .
O5 Sm1 O9 137.8(3) . .
O12 Sm1 O8 81.3(3) 2_666 2_665
O2 Sm1 O8 76.4(3) . 2_665
O5 Sm1 O8 69.8(3) . 2_665
O9 Sm1 O8 68.0(3) . 2_665
O12 Sm1 O1W 137.7(3) 2_666 .
O2 Sm1 O1W 71.2(3) . .
O5 Sm1 O1W 72.4(4) . .
O9 Sm1 O1W 137.6(3) . .
O8 Sm1 O1W 128.8(3) 2_665 .
O12 Sm1 O4 102.7(3) 2_666 2_676
O2 Sm1 O4 82.6(3) . 2_676
O5 Sm1 O4 147.0(3) . 2_676
O9 Sm1 O4 72.6(3) . 2_676
O8 Sm1 O4 138.3(3) 2_665 2_676
O1W Sm1 O4 74.9(3) . 2_676
O12 Sm1 O6 74.6(3) 2_666 .
O2 Sm1 O6 130.6(3) . .
O5 Sm1 O6 51.0(3) . .
O9 Sm1 O6 151.0(3) . .
O8 Sm1 O6 110.0(3) 2_665 .
O1W Sm1 O6 67.7(3) . .
O4 Sm1 O6 111.1(3) 2_676 .
O12 Sm1 O3 79.7(3) 2_666 2_676
O2 Sm1 O3 122.2(3) . 2_676
O5 Sm1 O3 110.8(3) . 2_676
O9 Sm1 O3 109.4(3) . 2_676
O8 Sm1 O3 160.9(3) 2_665 2_676
O1W Sm1 O3 66.6(3) . 2_676
O4 Sm1 O3 49.9(2) 2_676 2_676
O6 Sm1 O3 62.5(3) . 2_676
O12 Sm1 C7 86.7(4) 2_666 .
O2 Sm1 C7 111.2(4) . .
O5 Sm1 C7 25.1(3) . .
O9 Sm1 C7 153.9(4) . .
O8 Sm1 C7 89.9(3) 2_665 .
O1W Sm1 C7 67.3(4) . .
O4 Sm1 C7 131.5(3) 2_676 .
O6 Sm1 C7 25.9(3) . .
O3 Sm1 C7 86.8(3) 2_676 .
O12 Sm1 C4 92.8(3) 2_666 2_676
O2 Sm1 C4 101.8(3) . 2_676
O5 Sm1 C4 130.4(3) . 2_676
O9 Sm1 C4 91.9(3) . 2_676
O8 Sm1 C4 159.8(3) 2_665 2_676
O1W Sm1 C4 67.3(3) . 2_676
O4 Sm1 C4 24.7(3) 2_676 2_676
O6 Sm1 C4 86.7(3) . 2_676
O3 Sm1 C4 25.2(3) 2_676 2_676
C7 Sm1 C4 109.1(3) . 2_676
O1 Sm2 O11 150.7(3) . 2_766
O1 Sm2 O7 99.7(4) . 2_665
O11 Sm2 O7 90.6(4) 2_766 2_665
O1 Sm2 O6 81.1(3) . 1_655
O11 Sm2 O6 76.8(3) 2_766 1_655
O7 Sm2 O6 69.9(3) 2_665 1_655
O1 Sm2 O3 76.4(3) . 2_776
O11 Sm2 O3 77.7(3) 2_766 2_776
O7 Sm2 O3 138.1(3) 2_665 2_776
O6 Sm2 O3 68.3(3) 1_655 2_776
O1 Sm2 O2W 137.4(3) . .
O11 Sm2 O2W 71.9(3) 2_766 .
O7 Sm2 O2W 71.7(4) 2_665 .
O6 Sm2 O2W 129.3(3) 1_655 .
O3 Sm2 O2W 137.5(3) 2_776 .
O1 Sm2 O10 102.0(3) . .
O11 Sm2 O10 82.8(3) 2_766 .
O7 Sm2 O10 146.4(3) 2_665 .
O6 Sm2 O10 138.7(3) 1_655 .
O3 Sm2 O10 72.5(3) 2_776 .
O2W Sm2 O10 75.0(3) . .
O1 Sm2 O8 74.5(3) . 2_665
O11 Sm2 O8 131.1(3) 2_766 2_665
O7 Sm2 O8 51.1(3) 2_665 2_665
O6 Sm2 O8 108.9(3) 1_655 2_665
O3 Sm2 O8 150.8(3) 2_776 2_665
O2W Sm2 O8 68.0(4) . 2_665
O10 Sm2 O8 111.6(3) . 2_665
O1 Sm2 O9 79.4(3) . .
O11 Sm2 O9 122.5(3) 2_766 .
O7 Sm2 O9 110.7(3) 2_665 .
O6 Sm2 O9 160.4(3) 1_655 .
O3 Sm2 O9 109.4(3) 2_776 .
O2W Sm2 O9 66.2(3) . .
O10 Sm2 O9 49.9(3) . .
O8 Sm2 O9 62.9(3) 2_665 .
O1 Sm2 C10 86.8(4) . 2_665
O11 Sm2 C10 111.5(4) 2_766 2_665
O7 Sm2 C10 25.2(3) 2_665 2_665
O6 Sm2 C10 88.9(3) 1_655 2_665
O3 Sm2 C10 153.4(4) 2_776 2_665
O2W Sm2 C10 67.8(4) . 2_665
O10 Sm2 C10 132.2(3) . 2_665
O8 Sm2 C10 25.9(3) 2_665 2_665
O9 Sm2 C10 87.2(3) . 2_665
C1 O1 Sm2 138.8(8) . .
C13 O9 Sm1 158.0(8) . .
C13 O9 Sm2 91.1(7) . .
Sm1 O9 Sm2 110.9(3) . .
C7 O6 Sm2 156.7(8) . 1_455
C7 O6 Sm1 89.4(7) . .
Sm2 O6 Sm1 113.5(3) 1_455 .
C13 O10 Sm2 99.6(7) . .
O2 C1 O1 126.1(13) . .
O2 C1 C2 117.5(11) . .
O1 C1 C2 116.3(10) . .
O9 C13 O10 119.2(10) . .
O9 C13 C14 120.9(10) . .
O10 C13 C14 119.9(10) . .
C7 O5 Sm1 100.1(8) . .
O5 C7 O6 119.4(12) . .
O5 C7 C8 115.2(12) . .
O6 C7 C8 125.3(11) . .
O5 C7 Sm1 54.8(7) . .
O6 C7 Sm1 64.7(7) . .
C8 C7 Sm1 168.7(10) . .
C3 C2 C5 112.5(11) . .
C3 C2 C1 114.8(9) . .
C5 C2 C1 109.7(11) . .
C9 C8 C7 108.9(14) . .
C9 C8 C12 106.7(13) . .
C7 C8 C12 113.4(13) . .
C13 C14 C18 114.8(10) . .
C13 C14 C15 111.8(9) . .
C18 C14 C15 115.9(11) . .

loop_
_geom_bond_atom_site_label_1
_geom_bond_atom_site_label_2
_geom_bond_distance
_geom_bond_site_symmetry_2
O7 C10 1.251(16) .
O7 Sm2 2.431(10) 2_665
O8 C10 1.268(16) .
O8 Sm1 2.464(9) 2_665
O8 Sm2 2.594(9) 2_665
C10 C9 1.55(2) .
C10 Sm2 2.901(14) 2_665
C9 C8 1.48(2) .
C9 C11 1.58(3) .
O3 C4 1.275(13) .
O3 Sm2 2.461(8) 2_776
O3 Sm1 2.686(9) 2_676
O4 C4 1.271(13) .
O4 Sm1 2.498(8) 2_676
C4 C3 1.516(16) .
C4 Sm1 2.991(11) 2_676
C3 C6 1.517(17) .
C3 C2 1.524(17) .
O11 C16 1.257(14) .
O11 Sm2 2.399(9) 2_766
O12 C16 1.260(13) .
O12 Sm1 2.373(9) 2_666
C16 C15 1.537(17) .
C15 C17 1.517(16) .
C15 C14 1.563(14) .
O2 C1 1.251(13) .
O2 Sm1 2.392(8) .
Sm1 O12 2.373(9) 2_666
Sm1 O5 2.407(9) .
Sm1 O9 2.458(9) .
Sm1 O8 2.464(9) 2_665
Sm1 O1W 2.489(10) .
Sm1 O4 2.498(8) 2_676
Sm1 O6 2.622(9) .
Sm1 O3 2.686(9) 2_676
Sm1 C7 2.901(13) .
Sm1 C4 2.991(11) 2_676
Sm2 O1 2.377(10) .
Sm2 O11 2.399(9) 2_766
Sm2 O7 2.431(10) 2_665
Sm2 O6 2.444(9) 1_655
Sm2 O3 2.461(8) 2_776
Sm2 O2W 2.491(9) .
Sm2 O10 2.496(8) .
Sm2 O8 2.594(9) 2_665
Sm2 O9 2.677(9) .
Sm2 C10 2.901(14) 2_665
O1 C1 1.256(15) .
O9 C13 1.266(14) .
O6 C7 1.268(16) .
O6 Sm2 2.444(9) 1_455
O10 C13 1.269(13) .
C1 C2 1.552(17) .
C13 C14 1.509(15) .
O5 C7 1.252(15) .
C7 C8 1.525(19) .
C2 C5 1.541(17) .
C12 C8 1.62(2) .
C14 C18 1.514(18) .
